data_4025456
loop_
_publ_author_name
'Gang Wang'
'Ruwei Shen'
'Qing Xu'
'Midori Goto'
'Yufen Zhao'
'Li-Biao Han'

_publ_section_title
;
 Stereospecific Coupling of H-Phosphinates and Secondary Phosphine Oxides
 with Amines and Alcohols: A General Method for the Preparation of
 Optically Active Organophosphorus Acid Derivatives
;
_journal_name_full 'Journal of Organic Chemistry'
_journal_page_first 3890
_journal_page_last 3892
_journal_paper_doi 10.1021/jo100473s
_journal_volume 75
_journal_year 2010
_chemical_absolute_configuration rmad
_chemical_formula_sum 'C16 H24 N O2 P'
_chemical_formula_weight 293.33
_chemical_name_systematic
; 
 ? 
;
_space_group_IT_number 4
_symmetry_cell_setting monoclinic
_symmetry_space_group_name_Hall 'P 2yb'
_symmetry_space_group_name_H-M 'P 1 21 1'
_atom_sites_solution_hydrogens geom
_atom_sites_solution_primary direct
_atom_sites_solution_secondary difmap
_audit_creation_method SHELXL-97
_cell_angle_alpha 90.00
_cell_angle_beta 93.186(2)
_cell_angle_gamma 90.00
_cell_formula_units_Z 2
_cell_length_a 8.6140(10)
_cell_length_b 5.7613(7)
_cell_length_c 16.5693(19)
_cell_measurement_reflns_used 4278
_cell_measurement_temperature 203(2)
_cell_measurement_theta_max 29.192
_cell_measurement_theta_min 2.363
_cell_volume 821.03(17)
_computing_cell_refinement 'Bruker SMART'
_computing_data_collection 'Bruker SMART'
_computing_data_reduction 'Bruker SAINT'
_computing_molecular_graphics 'Bruker SHELXTL'
_computing_publication_material 'Bruker SHELXTL'
_computing_structure_refinement 'SHELXL-97 (Sheldrick, 1997)'
_computing_structure_solution 'SHELXS-97 (Sheldrick, 1990)'
_diffrn_ambient_temperature 203(2)
_diffrn_detector_area_resol_mean 8.366
_diffrn_measured_fraction_theta_full 0.984
_diffrn_measured_fraction_theta_max 0.984
_diffrn_measurement_device_type 'CCD area detector'
_diffrn_measurement_method 'phi and omega scans'
_diffrn_radiation_monochromator graphite
_diffrn_radiation_source 'rotating unit'
_diffrn_radiation_type MoK\a
_diffrn_radiation_wavelength 0.71073
_diffrn_reflns_av_R_equivalents 0.0183
_diffrn_reflns_av_sigmaI/netI 0.0305
_diffrn_reflns_limit_h_max 11
_diffrn_reflns_limit_h_min -11
_diffrn_reflns_limit_k_max 7
_diffrn_reflns_limit_k_min -7
_diffrn_reflns_limit_l_max 21
_diffrn_reflns_limit_l_min -11
_diffrn_reflns_number 4939
_diffrn_reflns_theta_full 26.22
_diffrn_reflns_theta_max 28.15
_diffrn_reflns_theta_min 2.46
_diffrn_standards_decay_% 0.0
_diffrn_standards_interval_time 254
_diffrn_standards_number 133
_exptl_absorpt_coefficient_mu 0.169
_exptl_absorpt_correction_T_max 0.9669
_exptl_absorpt_correction_T_min 0.9009
_exptl_absorpt_correction_type multi-scan
_exptl_absorpt_process_details sadabs
_exptl_crystal_colour colourless
_exptl_crystal_density_diffrn 1.186
_exptl_crystal_density_method 'not measured'
_exptl_crystal_description rectangular
_exptl_crystal_F_000 316
_exptl_crystal_size_max 0.30
_exptl_crystal_size_mid 0.30
_exptl_crystal_size_min 0.20
_refine_diff_density_max 0.443
_refine_diff_density_min -0.311
_refine_diff_density_rms 0.057
_refine_ls_abs_structure_details 'Flack H D (1983), Acta Cryst. A39, 876-881'
_refine_ls_abs_structure_Flack -0.02(8)
_refine_ls_extinction_method none
_refine_ls_goodness_of_fit_ref 0.983
_refine_ls_hydrogen_treatment constr
_refine_ls_matrix_type full
_refine_ls_number_parameters 184
_refine_ls_number_reflns 3386
_refine_ls_number_restraints 1
_refine_ls_restrained_S_all 0.983
_refine_ls_R_factor_all 0.0381
_refine_ls_R_factor_gt 0.0376
_refine_ls_shift/su_max 0.035
_refine_ls_shift/su_mean 0.003
_refine_ls_structure_factor_coef Fsqd
_refine_ls_weighting_details 'calc w=1/[\s^2^(Fo^2^)+(0.0806P)^2^+0.1150P] where P=(Fo^2^+2Fc^2^)/3'
_refine_ls_weighting_scheme calc
_refine_ls_wR_factor_gt 0.1032
_refine_ls_wR_factor_ref 0.1042
_reflns_number_gt 3337
_reflns_number_total 3386
_reflns_threshold_expression >2sigma(I)
_cod_data_source_file jo100473s_si_001.cif
_cod_data_source_block han3a
_cod_depositor_comments
;
The following automatic conversions were performed:

'_symmetry_cell_setting' value 'Monoclinic' changed to 'monoclinic'
according to the built-in table from CIF Core dictionary named
'cif_core.dic' version 2.4.1 from 2010-06-29.

Automatic conversion script
Id: cif_fix_values 1646 2011-03-28 12:23:43Z adriana 
;
_cod_database_code 4025456

loop_
_symmetry_equiv_pos_as_xyz
'x, y, z'
'-x, y+1/2, -z'

loop_
_atom_site_label
_atom_site_type_symbol
_atom_site_fract_x
_atom_site_fract_y
_atom_site_fract_z
_atom_site_U_iso_or_equiv
_atom_site_adp_type
_atom_site_occupancy
_atom_site_symmetry_multiplicity
_atom_site_calc_flag
_atom_site_refinement_flags
_atom_site_disorder_assembly
_atom_site_disorder_group
C1 C 0.81475(17) 0.2883(4) 0.61453(8) 0.0323(3) Uani 1 1 d . . .
C2 C 0.8826(2) 0.0918(4) 0.58203(12) 0.0460(5) Uani 1 1 d . . .
H2 H 0.8200 -0.0337 0.5641 0.055 Uiso 1 1 calc R . .
C3 C 1.0430(3) 0.0816(6) 0.57611(14) 0.0638(7) Uani 1 1 d . . .
H3 H 1.0885 -0.0506 0.5540 0.077 Uiso 1 1 calc R . .
C4 C 1.1339(2) 0.2622(8) 0.60217(14) 0.0739(10) Uani 1 1 d . . .
H4 H 1.2423 0.2531 0.5988 0.089 Uiso 1 1 calc R . .
C5 C 1.0682(3) 0.4600(7) 0.63363(14) 0.0670(8) Uani 1 1 d . . .
H5 H 1.1323 0.5848 0.6505 0.080 Uiso 1 1 calc R . .
C6 C 0.9075(2) 0.4753(4) 0.64043(12) 0.0457(5) Uani 1 1 d . . .
H6 H 0.8629 0.6090 0.6620 0.055 Uiso 1 1 calc R . .
C7 C 0.60272(17) 0.1164(3) 0.76933(8) 0.0256(3) Uani 1 1 d . . .
H7 H 0.6741 0.0055 0.7447 0.031 Uiso 1 1 calc R . .
C8 C 0.44403(19) 0.0029(3) 0.77439(9) 0.0305(3) Uani 1 1 d . . .
H8A H 0.4059 -0.0465 0.7203 0.037 Uiso 1 1 calc R . .
H8B H 0.3704 0.1166 0.7941 0.037 Uiso 1 1 calc R . .
C9 C 0.45148(19) -0.2064(4) 0.83073(9) 0.0332(3) Uani 1 1 d . . .
H9 H 0.5243 -0.3204 0.8090 0.040 Uiso 1 1 calc R . .
C10 C 0.5175(2) -0.1304(3) 0.91381(10) 0.0385(4) Uani 1 1 d . . .
H10A H 0.4458 -0.0201 0.9372 0.046 Uiso 1 1 calc R . .
H10B H 0.5267 -0.2657 0.9496 0.046 Uiso 1 1 calc R . .
C11 C 0.6753(2) -0.0178(4) 0.90875(10) 0.0381(4) Uani 1 1 d . . .
H11A H 0.7488 -0.1332 0.8901 0.046 Uiso 1 1 calc R . .
H11B H 0.7125 0.0323 0.9629 0.046 Uiso 1 1 calc R . .
C12 C 0.67340(18) 0.1918(3) 0.85171(9) 0.0274(3) Uani 1 1 d . . .
H12 H 0.6021 0.3081 0.8735 0.033 Uiso 1 1 calc R . .
C13 C 0.83403(18) 0.3087(4) 0.84831(9) 0.0342(3) Uani 1 1 d . . .
H13 H 0.8232 0.4368 0.8086 0.041 Uiso 1 1 calc R . .
C14 C 0.9608(2) 0.1471(4) 0.82069(13) 0.0473(5) Uani 1 1 d . . .
H14A H 1.0559 0.2345 0.8153 0.071 Uiso 1 1 calc R . .
H14B H 0.9280 0.0794 0.7689 0.071 Uiso 1 1 calc R . .
H14C H 0.9790 0.0246 0.8602 0.071 Uiso 1 1 calc R . .
C15 C 0.8860(3) 0.4161(4) 0.93003(12) 0.0456(5) Uani 1 1 d . . .
H15A H 0.9190 0.2941 0.9675 0.068 Uiso 1 1 calc R . .
H15B H 0.7999 0.5005 0.9514 0.068 Uiso 1 1 calc R . .
H15C H 0.9718 0.5218 0.9229 0.068 Uiso 1 1 calc R . .
C16 C 0.2946(3) -0.3241(4) 0.83588(13) 0.0486(5) Uani 1 1 d . . .
H16A H 0.3061 -0.4612 0.8697 0.073 Uiso 1 1 calc R . .
H16B H 0.2553 -0.3689 0.7821 0.073 Uiso 1 1 calc R . .
H16C H 0.2222 -0.2176 0.8591 0.073 Uiso 1 1 calc R . .
N1 N 0.53098(19) 0.5350(3) 0.58829(9) 0.0353(4) Uani 1 1 d . . .
O1 O 0.58498(12) 0.3219(2) 0.71740(6) 0.0264(2) Uani 1 1 d . . .
O2 O 0.53723(15) 0.0847(2) 0.58574(7) 0.0336(3) Uani 1 1 d . . .
P1 P 0.60790(4) 0.29479(6) 0.623180(18) 0.02496(12) Uani 1 1 d . . .

loop_
_atom_site_aniso_label
_atom_site_aniso_U_11
_atom_site_aniso_U_22
_atom_site_aniso_U_33
_atom_site_aniso_U_23
_atom_site_aniso_U_13
_atom_site_aniso_U_12
C1 0.0323(7) 0.0413(8) 0.0233(6) 0.0038(8) 0.0021(5) -0.0036(8)
C2 0.0423(9) 0.0610(13) 0.0353(9) 0.0015(9) 0.0092(8) 0.0093(10)
C3 0.0429(11) 0.101(2) 0.0486(12) 0.0116(13) 0.0126(9) 0.0210(14)
C4 0.0337(9) 0.142(3) 0.0472(11) 0.0242(18) 0.0076(8) 0.0099(16)
C5 0.0439(11) 0.111(2) 0.0447(11) 0.0213(14) -0.0104(9) -0.0350(14)
C6 0.0446(10) 0.0574(12) 0.0347(9) 0.0077(9) -0.0027(7) -0.0172(10)
C7 0.0328(7) 0.0230(7) 0.0209(6) 0.0025(5) 0.0016(5) 0.0044(6)
C8 0.0334(7) 0.0317(8) 0.0263(7) 0.0009(6) 0.0005(6) -0.0016(6)
C9 0.0406(7) 0.0278(7) 0.0319(7) 0.0014(8) 0.0069(6) -0.0015(9)
C10 0.0484(9) 0.0386(9) 0.0288(8) 0.0074(6) 0.0052(7) -0.0028(7)
C11 0.0458(9) 0.0390(9) 0.0288(8) 0.0113(7) -0.0040(7) -0.0022(8)
C12 0.0327(7) 0.0267(7) 0.0226(7) 0.0015(6) -0.0006(5) 0.0039(6)
C13 0.0350(7) 0.0383(8) 0.0287(7) 0.0057(8) -0.0050(5) -0.0024(8)
C14 0.0329(8) 0.0592(13) 0.0498(11) 0.0056(10) 0.0011(7) 0.0043(9)
C15 0.0528(10) 0.0413(10) 0.0406(10) 0.0024(8) -0.0150(8) -0.0068(9)
C16 0.0526(11) 0.0436(11) 0.0497(11) 0.0083(9) 0.0030(9) -0.0136(9)
N1 0.0486(9) 0.0306(8) 0.0260(7) 0.0062(6) -0.0037(6) 0.0039(7)
O1 0.0344(5) 0.0250(6) 0.0195(4) 0.0020(4) 0.0004(4) 0.0033(5)
O2 0.0415(7) 0.0342(6) 0.0248(6) -0.0033(5) -0.0003(5) -0.0083(6)
P1 0.03012(19) 0.02601(19) 0.01851(17) 0.00016(15) -0.00073(12) -0.00172(16)

loop_
_atom_type_symbol
_atom_type_description
_atom_type_scat_dispersion_real
_atom_type_scat_dispersion_imag
_atom_type_scat_source
C C 0.0033 0.0016 'International Tables Vol C Tables 4.2.6.8 and 6.1.1.4'
H H 0.0000 0.0000 'International Tables Vol C Tables 4.2.6.8 and 6.1.1.4'
N N 0.0061 0.0033 'International Tables Vol C Tables 4.2.6.8 and 6.1.1.4'
O O 0.0106 0.0060 'International Tables Vol C Tables 4.2.6.8 and 6.1.1.4'
P P 0.1023 0.0942 'International Tables Vol C Tables 4.2.6.8 and 6.1.1.4'

loop_
_geom_angle_atom_site_label_1
_geom_angle_atom_site_label_2
_geom_angle_atom_site_label_3
_geom_angle
_geom_angle_site_symmetry_1
_geom_angle_site_symmetry_3
_geom_angle_publ_flag
C2 C1 C6 120.03(18) . . ?
C2 C1 P1 119.08(16) . . ?
C6 C1 P1 120.89(16) . . ?
C3 C2 C1 120.0(2) . . ?
C3 C2 H2 120.0 . . ?
C1 C2 H2 120.0 . . ?
C4 C3 C2 120.2(3) . . ?
C4 C3 H3 119.9 . . ?
C2 C3 H3 119.9 . . ?
C3 C4 C5 120.6(2) . . ?
C3 C4 H4 119.7 . . ?
C5 C4 H4 119.7 . . ?
C4 C5 C6 120.6(3) . . ?
C4 C5 H5 119.7 . . ?
C6 C5 H5 119.7 . . ?
C1 C6 C5 118.6(2) . . ?
C1 C6 H6 120.7 . . ?
C5 C6 H6 120.7 . . ?
O1 C7 C8 108.32(12) . . ?
O1 C7 C12 108.54(12) . . ?
C8 C7 C12 112.82(12) . . ?
O1 C7 H7 109.0 . . ?
C8 C7 H7 109.0 . . ?
C12 C7 H7 109.0 . . ?
C7 C8 C9 111.48(13) . . ?
C7 C8 H8A 109.3 . . ?
C9 C8 H8A 109.3 . . ?
C7 C8 H8B 109.3 . . ?
C9 C8 H8B 109.3 . . ?
H8A C8 H8B 108.0 . . ?
C16 C9 C8 112.37(15) . . ?
C16 C9 C10 111.46(14) . . ?
C8 C9 C10 109.08(16) . . ?
C16 C9 H9 107.9 . . ?
C8 C9 H9 107.9 . . ?
C10 C9 H9 107.9 . . ?
C11 C10 C9 111.37(14) . . ?
C11 C10 H10A 109.4 . . ?
C9 C10 H10A 109.4 . . ?
C11 C10 H10B 109.4 . . ?
C9 C10 H10B 109.4 . . ?
H10A C10 H10B 108.0 . . ?
C10 C11 C12 113.14(14) . . ?
C10 C11 H11A 109.0 . . ?
C12 C11 H11A 109.0 . . ?
C10 C11 H11B 109.0 . . ?
C12 C11 H11B 109.0 . . ?
H11A C11 H11B 107.8 . . ?
C7 C12 C11 108.48(14) . . ?
C7 C12 C13 113.93(12) . . ?
C11 C12 C13 112.79(13) . . ?
C7 C12 H12 107.1 . . ?
C11 C12 H12 107.1 . . ?
C13 C12 H12 107.1 . . ?
C14 C13 C15 109.46(15) . . ?
C14 C13 C12 113.78(18) . . ?
C15 C13 C12 111.24(14) . . ?
C14 C13 H13 107.4 . . ?
C15 C13 H13 107.4 . . ?
C12 C13 H13 107.4 . . ?
C13 C14 H14A 109.5 . . ?
C13 C14 H14B 109.5 . . ?
H14A C14 H14B 109.5 . . ?
C13 C14 H14C 109.5 . . ?
H14A C14 H14C 109.5 . . ?
H14B C14 H14C 109.5 . . ?
C13 C15 H15A 109.5 . . ?
C13 C15 H15B 109.5 . . ?
H15A C15 H15B 109.5 . . ?
C13 C15 H15C 109.5 . . ?
H15A C15 H15C 109.5 . . ?
H15B C15 H15C 109.5 . . ?
C9 C16 H16A 109.5 . . ?
C9 C16 H16B 109.5 . . ?
H16A C16 H16B 109.5 . . ?
C9 C16 H16C 109.5 . . ?
H16A C16 H16C 109.5 . . ?
H16B C16 H16C 109.5 . . ?
C7 O1 P1 118.79(9) . . ?
O2 P1 O1 114.94(7) . . ?
O2 P1 N1 113.46(7) . . ?
O1 P1 N1 101.24(7) . . ?
O2 P1 C1 109.71(9) . . ?
O1 P1 C1 104.95(6) . . ?
N1 P1 C1 112.06(9) . . ?

loop_
_geom_bond_atom_site_label_1
_geom_bond_atom_site_label_2
_geom_bond_distance
_geom_bond_site_symmetry_2
_geom_bond_publ_flag
C1 C2 1.396(3) . ?
C1 C6 1.395(3) . ?
C1 P1 1.7959(15) . ?
C2 C3 1.391(3) . ?
C2 H2 0.9400 . ?
C3 C4 1.359(5) . ?
C3 H3 0.9400 . ?
C4 C5 1.386(5) . ?
C4 H4 0.9400 . ?
C5 C6 1.398(3) . ?
C5 H5 0.9400 . ?
C6 H6 0.9400 . ?
C7 O1 1.4667(17) . ?
C7 C8 1.522(2) . ?
C7 C12 1.527(2) . ?
C7 H7 0.9900 . ?
C8 C9 1.524(3) . ?
C8 H8A 0.9800 . ?
C8 H8B 0.9800 . ?
C9 C16 1.519(3) . ?
C9 C10 1.524(2) . ?
C9 H9 0.9900 . ?
C10 C11 1.513(3) . ?
C10 H10A 0.9800 . ?
C10 H10B 0.9800 . ?
C11 C12 1.533(2) . ?
C11 H11A 0.9800 . ?
C11 H11B 0.9800 . ?
C12 C13 1.543(2) . ?
C12 H12 0.9900 . ?
C13 C14 1.524(3) . ?
C13 C15 1.533(2) . ?
C13 H13 0.9900 . ?
C14 H14A 0.9700 . ?
C14 H14B 0.9700 . ?
C14 H14C 0.9700 . ?
C15 H15A 0.9700 . ?
C15 H15B 0.9700 . ?
C15 H15C 0.9700 . ?
C16 H16A 0.9700 . ?
C16 H16B 0.9700 . ?
C16 H16C 0.9700 . ?
N1 P1 1.6268(15) . ?
O1 P1 1.5920(10) . ?
O2 P1 1.4760(13) . ?

loop_
_geom_torsion_atom_site_label_1
_geom_torsion_atom_site_label_2
_geom_torsion_atom_site_label_3
_geom_torsion_atom_site_label_4
_geom_torsion
_geom_torsion_site_symmetry_1
_geom_torsion_site_symmetry_2
_geom_torsion_site_symmetry_3
_geom_torsion_site_symmetry_4
_geom_torsion_publ_flag
C6 C1 C2 C3 0.6(3) . . . . ?
P1 C1 C2 C3 -178.86(16) . . . . ?
C1 C2 C3 C4 0.2(3) . . . . ?
C2 C3 C4 C5 -1.1(4) . . . . ?
C3 C4 C5 C6 1.1(4) . . . . ?
C2 C1 C6 C5 -0.5(3) . . . . ?
P1 C1 C6 C5 178.92(15) . . . . ?
C4 C5 C6 C1 -0.3(3) . . . . ?
O1 C7 C8 C9 -177.32(12) . . . . ?
C12 C7 C8 C9 -57.14(18) . . . . ?
C7 C8 C9 C16 -179.29(15) . . . . ?
C7 C8 C9 C10 56.59(18) . . . . ?
C16 C9 C10 C11 178.77(17) . . . . ?
C8 C9 C10 C11 -56.6(2) . . . . ?
C9 C10 C11 C12 57.2(2) . . . . ?
O1 C7 C12 C11 173.86(13) . . . . ?
C8 C7 C12 C11 53.80(18) . . . . ?
O1 C7 C12 C13 -59.62(17) . . . . ?
C8 C7 C12 C13 -179.67(15) . . . . ?
C10 C11 C12 C7 -54.0(2) . . . . ?
C10 C11 C12 C13 178.78(15) . . . . ?
C7 C12 C13 C14 -65.31(18) . . . . ?
C11 C12 C13 C14 58.92(19) . . . . ?
C7 C12 C13 C15 170.50(15) . . . . ?
C11 C12 C13 C15 -65.3(2) . . . . ?
C8 C7 O1 P1 -91.47(13) . . . . ?
C12 C7 O1 P1 145.71(10) . . . . ?
C7 O1 P1 O2 41.89(12) . . . . ?
C7 O1 P1 N1 164.58(11) . . . . ?
C7 O1 P1 C1 -78.72(12) . . . . ?
C2 C1 P1 O2 -4.97(16) . . . . ?
C6 C1 P1 O2 175.60(13) . . . . ?
C2 C1 P1 O1 119.03(14) . . . . ?
C6 C1 P1 O1 -60.39(15) . . . . ?
C2 C1 P1 N1 -131.95(15) . . . . ?
C6 C1 P1 N1 48.63(15) . . . . ?
